data_4304860
loop_
_publ_author_name
'Joanna Grundy'
'Natalie E. Mansfield'
'Martyn P. Coles'
'Peter B. Hitchcock'

_publ_section_title
;
Phosphaguanidines as Scaffolds for Multimetallic Complexes Containing
Metal-Functionalized Phosphines
;
_journal_name_full 'Inorganic Chemistry'
_journal_page_first 2258
_journal_page_last 2260
_journal_paper_doi 10.1021/ic7024457
_journal_volume 47
_journal_year 2008
_chemical_compound_source 'synthesis as described'
_chemical_formula_moiety 'C38 H50 Br1 Cu1 N4 P2'
_chemical_formula_sum 'C38 H50 Br Cu N4 P2'
_chemical_formula_weight 768.21
_chemical_name_systematic
;
 ?
;
_space_group_IT_number 14
_symmetry_cell_setting monoclinic
_symmetry_Int_Tables_number 14
_symmetry_space_group_name_Hall '-P 2yn'
_symmetry_space_group_name_H-M 'P 1 21/n 1'
_atom_sites_solution_hydrogens geom
_atom_sites_solution_primary direct
_atom_sites_solution_secondary difmap
_audit_conform_dict_location ftp://ftp.iucr.org/pub/cif_core.dic
_audit_conform_dict_name cif_core.dic
_audit_conform_dict_version 2.2
_audit_creation_date 2003-04-10T15:03:07-00:00
_audit_creation_method 'WinGX routine CIF_UPDATE'
_cell_angle_alpha 90
_cell_angle_beta 97.210(1)
_cell_angle_gamma 90
_cell_formula_units_Z 4
_cell_length_a 10.4275(1)
_cell_length_b 17.1857(2)
_cell_length_c 22.3749(3)
_cell_measurement_reflns_used 40599
_cell_measurement_temperature 173(2)
_cell_measurement_theta_max 27.485
_cell_measurement_theta_min 3.705
_cell_measurement_wavelength 0.71073
_cell_volume 3977.96(8)
_computing_cell_refinement 'HKL Scalepack (Otwinowski & Minor 1997)'
_computing_data_collection 'Collect (Nonius BV, 1997-2000)'
_computing_data_reduction 'HKL Denzo and Scalepack (Otwinowski & Minor 1997)'
_computing_molecular_graphics 'Ortep-3 for Windows (Farrugia, 1997)'
_computing_publication_material 'WinGX publication routines (Farrugia, 1999)'
_computing_structure_refinement 'SHELXL-97 (Sheldrick, 1997)'
_computing_structure_solution 'SHELXS-97 (Sheldrick, 1997)'
_diffrn_ambient_temperature 173(2)
_diffrn_detector 'CCD plate'
_diffrn_measured_fraction_theta_full 0.993
_diffrn_measured_fraction_theta_max 0.993
_diffrn_measurement_device '95mm CCD camera on \k-goniostat'
_diffrn_measurement_device_type KappaCCD
_diffrn_measurement_method 'CCD rotation images, thick slices'
_diffrn_orient_matrix_type 'by Nonius Collect from scalepack cell'
_diffrn_orient_matrix_UB_11 -0.476092E-1
_diffrn_orient_matrix_UB_12 -0.480286E-1
_diffrn_orient_matrix_UB_13 0.95469E-2
_diffrn_orient_matrix_UB_21 0.82918E-1
_diffrn_orient_matrix_UB_22 -0.299063E-1
_diffrn_orient_matrix_UB_23 0.4567E-2
_diffrn_orient_matrix_UB_31 0.142138E-1
_diffrn_orient_matrix_UB_32 0.135905E-1
_diffrn_orient_matrix_UB_33 0.437885E-1
_diffrn_radiation_monochromator graphite
_diffrn_radiation_probe x-ray
_diffrn_radiation_type MoK\a
_diffrn_radiation_wavelength 0.71073
_diffrn_reflns_av_R_equivalents 0.0543
_diffrn_reflns_av_unetI/netI 0.0408
_diffrn_reflns_limit_h_max 13
_diffrn_reflns_limit_h_min -10
_diffrn_reflns_limit_k_max 22
_diffrn_reflns_limit_k_min -22
_diffrn_reflns_limit_l_max 29
_diffrn_reflns_limit_l_min -29
_diffrn_reflns_number 49814
_diffrn_reflns_theta_full 27.48
_diffrn_reflns_theta_max 27.48
_diffrn_reflns_theta_min 3.71
_diffrn_source 'Enraf Nonius FR590'
_exptl_absorpt_coefficient_mu 1.664
_exptl_absorpt_correction_T_max 0.8351
_exptl_absorpt_correction_T_min 0.754
_exptl_absorpt_correction_type multi-scan
_exptl_absorpt_process_details
;
        [c.f. r.h. blessing, acta cryst. (1995), a51, 33-38]
;
_exptl_crystal_colour colourless
_exptl_crystal_density_diffrn 1.283
_exptl_crystal_density_method 'not measured'
_exptl_crystal_description prism
_exptl_crystal_F_000 1600
_exptl_crystal_size_max 0.2
_exptl_crystal_size_mid 0.1
_exptl_crystal_size_min 0.1
_refine_diff_density_max 0.739
_refine_diff_density_min -0.688
_refine_diff_density_rms 0.061
_refine_ls_extinction_method none
_refine_ls_goodness_of_fit_ref 0.995
_refine_ls_hydrogen_treatment mixed
_refine_ls_matrix_type full
_refine_ls_number_parameters 423
_refine_ls_number_reflns 9060
_refine_ls_number_restraints 0
_refine_ls_restrained_S_all 0.995
_refine_ls_R_factor_all 0.059
_refine_ls_R_factor_gt 0.0384
_refine_ls_shift/su_max 0.002
_refine_ls_shift/su_mean 0
_refine_ls_structure_factor_coef Fsqd
_refine_ls_weighting_details 'calc w=1/[\s^2^(Fo^2^)+(0.0263P)^2^+4.1266P] where P=(Fo^2^+2Fc^2^)/3'
_refine_ls_weighting_scheme calc
_refine_ls_wR_factor_gt 0.0733
_refine_ls_wR_factor_ref 0.0805
_reflns_number_gt 7135
_reflns_number_total 9060
_reflns_threshold_expression >2sigma(I)
_cod_data_source_file ic7024457-file003_3.cif
_cod_data_source_block (4)-apr1303
_cod_original_formula_sum 'C38 H50 Br1 Cu1 N4 P2'
_cod_database_code 4304860

loop_
_symmetry_equiv_pos_as_xyz
'x, y, z'
'-x+1/2, y+1/2, -z+1/2'
'-x, -y, -z'
'x-1/2, -y-1/2, z-1/2'

loop_
_atom_site_label
_atom_site_type_symbol
_atom_site_fract_x
_atom_site_fract_y
_atom_site_fract_z
_atom_site_U_iso_or_equiv
_atom_site_adp_type
_atom_site_occupancy
_atom_site_symmetry_multiplicity
_atom_site_calc_flag
_atom_site_refinement_flags
_atom_site_disorder_assembly
_atom_site_disorder_group
Cu Cu 0.85984(2) 0.813491(16) 0.058934(11) 0.02098(7) Uani 1 1 d . . .
Br Br 0.76558(3) 0.866141(18) -0.032805(11) 0.04144(9) Uani 1 1 d . . .
P1 P 1.01918(5) 0.73009(3) 0.04605(2) 0.02131(12) Uani 1 1 d . . .
P2 P 0.78330(5) 0.84320(3) 0.14441(2) 0.01833(12) Uani 1 1 d . . .
N1 N 0.87074(19) 0.61444(12) -0.01976(9) 0.0303(5) Uani 1 1 d . . .
N2 N 1.0256(2) 0.67521(13) -0.06820(9) 0.0298(5) Uani 1 1 d . . .
H2N H 1.078(3) 0.7114(16) -0.0668(11) 0.031(7) Uiso 1 1 d . . .
N3 N 1.00710(19) 0.90835(13) 0.20662(8) 0.0324(5) Uani 1 1 d . . .
N4 N 0.8934(2) 0.82807(12) 0.26211(8) 0.0262(4) Uani 1 1 d . . .
H4N H 0.835(3) 0.7971(16) 0.2614(11) 0.030(7) Uiso 1 1 d . . .
C1 C 1.0887(2) 0.66484(14) 0.10577(10) 0.0250(5) Uani 1 1 d . . .
C2 C 1.1323(2) 0.59041(15) 0.09408(13) 0.0369(6) Uani 1 1 d . . .
H2 H 1.1229 0.5712 0.054 0.044 Uiso 1 1 calc R . .
C3 C 1.1894(3) 0.54435(17) 0.14099(15) 0.0483(8) Uani 1 1 d . . .
H3 H 1.2202 0.4939 0.1327 0.058 Uiso 1 1 calc R . .
C4 C 1.2018(3) 0.57112(19) 0.19925(15) 0.0511(9) Uani 1 1 d . . .
H4 H 1.2401 0.539 0.2311 0.061 Uiso 1 1 calc R . .
C5 C 1.1587(2) 0.64431(19) 0.21154(12) 0.0442(7) Uani 1 1 d . . .
H5 H 1.1672 0.6626 0.2519 0.053 Uiso 1 1 calc R . .
C6 C 1.1026(2) 0.69188(16) 0.16487(10) 0.0299(5) Uani 1 1 d . . .
H6 H 1.0738 0.7427 0.1734 0.036 Uiso 1 1 calc R . .
C7 C 1.1610(2) 0.77775(13) 0.02217(9) 0.0233(5) Uani 1 1 d . . .
C8 C 1.1434(2) 0.84732(15) -0.00960(11) 0.0346(6) Uani 1 1 d . . .
H8 H 1.0597 0.8699 -0.0168 0.042 Uiso 1 1 calc R . .
C9 C 1.2474(3) 0.88395(17) -0.03084(12) 0.0414(7) Uani 1 1 d . . .
H9 H 1.2348 0.9314 -0.0526 0.05 Uiso 1 1 calc R . .
C10 C 1.3693(2) 0.85134(17) -0.02024(11) 0.0376(6) Uani 1 1 d . . .
H10 H 1.4403 0.8757 -0.0355 0.045 Uiso 1 1 calc R . .
C11 C 1.3877(2) 0.78377(17) 0.01229(12) 0.0391(6) Uani 1 1 d . . .
H11 H 1.472 0.7622 0.0204 0.047 Uiso 1 1 calc R . .
C12 C 1.2852(2) 0.74685(15) 0.03336(11) 0.0324(5) Uani 1 1 d . . .
H12 H 1.2992 0.7 0.0557 0.039 Uiso 1 1 calc R . .
C13 C 0.9628(2) 0.66368(14) -0.01874(10) 0.0254(5) Uani 1 1 d . . .
C14 C 0.8007(2) 0.60588(15) 0.03258(11) 0.0302(5) Uani 1 1 d . . .
H14 H 0.8474 0.6357 0.067 0.036 Uiso 1 1 calc R . .
C15 C 0.7969(3) 0.52083(18) 0.05009(15) 0.0573(9) Uani 1 1 d . . .
H15C H 0.7515 0.5154 0.0857 0.086 Uiso 1 1 calc R . .
H15B H 0.8853 0.5011 0.0593 0.086 Uiso 1 1 calc R . .
H15A H 0.7513 0.491 0.0166 0.086 Uiso 1 1 calc R . .
C16 C 0.6662(2) 0.63928(19) 0.01797(13) 0.0449(7) Uani 1 1 d . . .
H16C H 0.6194 0.6105 -0.0158 0.067 Uiso 1 1 calc R . .
H16B H 0.6722 0.6942 0.0069 0.067 Uiso 1 1 calc R . .
H16A H 0.6198 0.6348 0.0533 0.067 Uiso 1 1 calc R . .
C17 C 0.9771(3) 0.64723(18) -0.12816(11) 0.0415(7) Uani 1 1 d . . .
H17 H 0.9527 0.5913 -0.1247 0.05 Uiso 1 1 calc R . .
C18 C 1.0855(3) 0.6518(2) -0.16722(13) 0.0631(10) Uani 1 1 d . . .
H18C H 1.056 0.6301 -0.2071 0.095 Uiso 1 1 calc R . .
H18B H 1.1599 0.622 -0.1484 0.095 Uiso 1 1 calc R . .
H18A H 1.1107 0.7063 -0.1714 0.095 Uiso 1 1 calc R . .
C19 C 0.8599(3) 0.6907(3) -0.15485(14) 0.0717(11) Uani 1 1 d . . .
H19C H 0.8816 0.7458 -0.1588 0.108 Uiso 1 1 calc R . .
H19B H 0.7919 0.6856 -0.1286 0.108 Uiso 1 1 calc R . .
H19A H 0.8292 0.6693 -0.1947 0.108 Uiso 1 1 calc R . .
C20 C 0.6742(2) 0.92539(13) 0.14617(9) 0.0209(4) Uani 1 1 d . . .
C21 C 0.5879(2) 0.93986(13) 0.09468(10) 0.0248(5) Uani 1 1 d . . .
H21 H 0.5958 0.9121 0.0586 0.03 Uiso 1 1 calc R . .
C22 C 0.4908(2) 0.99447(14) 0.09584(11) 0.0296(5) Uani 1 1 d . . .
H22 H 0.4308 1.0031 0.0609 0.036 Uiso 1 1 calc R . .
C23 C 0.4808(2) 1.03633(14) 0.14745(12) 0.0330(6) Uani 1 1 d . . .
H23 H 0.4142 1.0739 0.148 0.04 Uiso 1 1 calc R . .
C24 C 0.5676(2) 1.02371(16) 0.19848(12) 0.0380(6) Uani 1 1 d . . .
H24 H 0.5613 1.0532 0.2339 0.046 Uiso 1 1 calc R . .
C25 C 0.6641(2) 0.96796(15) 0.19811(11) 0.0315(5) Uani 1 1 d . . .
H25 H 0.723 0.959 0.2334 0.038 Uiso 1 1 calc R . .
C26 C 0.6886(2) 0.76240(13) 0.16937(9) 0.0218(5) Uani 1 1 d . . .
C27 C 0.7470(2) 0.68973(14) 0.17966(10) 0.0289(5) Uani 1 1 d . . .
H27 H 0.8368 0.6839 0.1771 0.035 Uiso 1 1 calc R . .
C28 C 0.6750(3) 0.62617(15) 0.19357(12) 0.0385(6) Uani 1 1 d . . .
H28 H 0.716 0.5772 0.2013 0.046 Uiso 1 1 calc R . .
C29 C 0.5444(3) 0.63338(17) 0.19624(13) 0.0425(7) Uani 1 1 d . . .
H29 H 0.4952 0.5894 0.2054 0.051 Uiso 1 1 calc R . .
C30 C 0.4855(3) 0.70451(18) 0.18559(13) 0.0456(7) Uani 1 1 d . . .
H30 H 0.3953 0.7095 0.1872 0.055 Uiso 1 1 calc R . .
C31 C 0.5567(2) 0.76911(15) 0.17244(11) 0.0329(6) Uani 1 1 d . . .
H31 H 0.5153 0.8181 0.1655 0.039 Uiso 1 1 calc R . .
C32 C 0.9100(2) 0.86443(13) 0.20941(9) 0.0217(5) Uani 1 1 d . . .
C33 C 1.0309(3) 0.94752(18) 0.15061(11) 0.0448(7) Uani 1 1 d . . .
H33 H 0.9714 0.9257 0.1162 0.054 Uiso 1 1 calc R . .
C34 C 1.0064(3) 1.0342(2) 0.15541(14) 0.0577(9) Uani 1 1 d . . .
H34C H 1.0639 1.0558 0.1894 0.087 Uiso 1 1 calc R . .
H34B H 0.9162 1.0429 0.1619 0.087 Uiso 1 1 calc R . .
H34A H 1.023 1.06 0.1181 0.087 Uiso 1 1 calc R . .
C35 C 1.1701(3) 0.9313(2) 0.14055(14) 0.0578(9) Uani 1 1 d . . .
H35C H 1.1881 0.9564 0.1032 0.087 Uiso 1 1 calc R . .
H35B H 1.1831 0.875 0.1375 0.087 Uiso 1 1 calc R . .
H35A H 1.2288 0.952 0.1745 0.087 Uiso 1 1 calc R . .
C36 C 0.9918(2) 0.82993(15) 0.31465(10) 0.0318(6) Uani 1 1 d . . .
H36 H 1.0785 0.8252 0.3003 0.038 Uiso 1 1 calc R . .
C37 C 0.9880(3) 0.90590(18) 0.34855(13) 0.0556(8) Uani 1 1 d . . .
H37C H 0.9038 0.9115 0.3632 0.083 Uiso 1 1 calc R . .
H37B H 1.0015 0.9493 0.3216 0.083 Uiso 1 1 calc R . .
H37A H 1.0564 0.9061 0.3829 0.083 Uiso 1 1 calc R . .
C38 C 0.9728(3) 0.76023(18) 0.35402(13) 0.0558(9) Uani 1 1 d . . .
H38C H 1.041 0.7594 0.3884 0.084 Uiso 1 1 calc R . .
H38B H 0.9769 0.7124 0.3305 0.084 Uiso 1 1 calc R . .
H38A H 0.8883 0.7638 0.3687 0.084 Uiso 1 1 calc R . .

loop_
_atom_site_aniso_label
_atom_site_aniso_U_11
_atom_site_aniso_U_22
_atom_site_aniso_U_33
_atom_site_aniso_U_23
_atom_site_aniso_U_13
_atom_site_aniso_U_12
Cu 0.01923(13) 0.02528(15) 0.01877(13) 0.00207(11) 0.00377(10) 0.00398(11)
Br 0.03656(15) 0.06275(19) 0.02512(13) 0.01499(12) 0.00436(10) 0.02161(13)
P1 0.0187(3) 0.0262(3) 0.0193(3) 0.0017(2) 0.0036(2) 0.0047(2)
P2 0.0155(3) 0.0223(3) 0.0171(2) 0.0011(2) 0.0019(2) 0.0006(2)
N1 0.0282(11) 0.0361(12) 0.0273(10) -0.0035(9) 0.0065(8) -0.0031(9)
N2 0.0304(11) 0.0374(13) 0.0233(10) -0.0048(9) 0.0097(8) -0.0048(10)
N3 0.0263(10) 0.0491(13) 0.0213(9) 0.0034(9) 0.0016(8) -0.0125(10)
N4 0.0248(10) 0.0330(12) 0.0197(9) 0.0066(8) -0.0017(8) -0.0045(9)
C1 0.0165(10) 0.0296(13) 0.0291(12) 0.0078(10) 0.0041(9) 0.0023(9)
C2 0.0294(13) 0.0315(14) 0.0488(15) 0.0052(12) 0.0011(11) 0.0032(11)
C3 0.0285(14) 0.0348(16) 0.078(2) 0.0211(15) -0.0064(14) 0.0018(12)
C4 0.0259(14) 0.058(2) 0.065(2) 0.0400(17) -0.0102(13) -0.0092(14)
C5 0.0262(13) 0.074(2) 0.0310(13) 0.0216(14) -0.0033(10) -0.0128(14)
C6 0.0182(11) 0.0445(15) 0.0270(12) 0.0075(11) 0.0029(9) -0.0018(11)
C7 0.0212(11) 0.0283(12) 0.0205(10) -0.0023(9) 0.0032(8) 0.0012(9)
C8 0.0275(13) 0.0378(14) 0.0381(14) 0.0099(12) 0.0028(10) 0.0020(11)
C9 0.0384(15) 0.0449(16) 0.0400(15) 0.0159(13) 0.0010(12) -0.0090(13)
C10 0.0292(13) 0.0523(17) 0.0315(13) -0.0006(12) 0.0052(10) -0.0136(12)
C11 0.0212(12) 0.0499(17) 0.0470(16) 0.0022(13) 0.0074(11) 0.0007(12)
C12 0.0261(12) 0.0331(14) 0.0386(14) 0.0037(11) 0.0067(10) 0.0023(11)
C13 0.0238(12) 0.0294(12) 0.0233(11) -0.0020(9) 0.0041(9) 0.0066(10)
C14 0.0273(12) 0.0352(14) 0.0291(12) -0.0016(10) 0.0075(10) -0.0027(11)
C15 0.066(2) 0.0429(18) 0.070(2) 0.0123(16) 0.0371(17) 0.0011(16)
C16 0.0291(14) 0.067(2) 0.0387(15) 0.0036(14) 0.0061(11) 0.0017(14)
C17 0.0459(16) 0.0543(18) 0.0255(12) -0.0110(12) 0.0091(11) -0.0125(14)
C18 0.064(2) 0.097(3) 0.0323(15) -0.0084(17) 0.0199(14) 0.009(2)
C19 0.0477(19) 0.127(4) 0.0377(17) -0.0097(19) -0.0039(14) 0.016(2)
C20 0.0169(10) 0.0215(11) 0.0245(11) 0.0007(9) 0.0037(8) -0.0016(9)
C21 0.0216(11) 0.0281(12) 0.0247(11) 0.0011(9) 0.0024(9) 0.0020(10)
C22 0.0226(12) 0.0304(13) 0.0347(13) 0.0049(11) -0.0011(10) 0.0022(10)
C23 0.0223(12) 0.0268(13) 0.0503(15) -0.0032(11) 0.0061(11) 0.0060(10)
C24 0.0339(14) 0.0399(15) 0.0398(14) -0.0139(12) 0.0036(11) 0.0083(12)
C25 0.0280(12) 0.0368(14) 0.0284(12) -0.0057(10) -0.0011(10) 0.0062(11)
C26 0.0207(11) 0.0260(12) 0.0185(10) 0.0008(9) 0.0019(8) -0.0040(9)
C27 0.0235(12) 0.0301(13) 0.0328(12) 0.0056(10) 0.0022(9) 0.0002(10)
C28 0.0441(16) 0.0292(14) 0.0405(14) 0.0102(11) -0.0011(12) -0.0026(12)
C29 0.0398(15) 0.0397(16) 0.0483(16) 0.0122(13) 0.0062(12) -0.0146(13)
C30 0.0258(13) 0.0531(19) 0.0599(18) 0.0105(15) 0.0130(12) -0.0097(13)
C31 0.0225(12) 0.0345(14) 0.0425(14) 0.0070(11) 0.0079(10) 0.0001(10)
C32 0.0183(10) 0.0279(12) 0.0188(10) 0.0004(9) 0.0022(8) 0.0017(9)
C33 0.0418(16) 0.069(2) 0.0223(12) 0.0019(13) 0.0001(11) -0.0319(15)
C34 0.0523(19) 0.072(2) 0.0471(17) 0.0268(16) 0.0007(14) -0.0143(17)
C35 0.059(2) 0.071(2) 0.0494(17) -0.0194(16) 0.0275(15) -0.0376(17)
C36 0.0290(13) 0.0413(15) 0.0227(11) 0.0062(10) -0.0061(9) -0.0022(11)
C37 0.077(2) 0.0522(19) 0.0338(15) -0.0065(14) -0.0085(15) -0.0144(17)
C38 0.070(2) 0.0508(19) 0.0408(16) 0.0201(14) -0.0160(15) -0.0043(16)

loop_
_atom_type_symbol
_atom_type_description
_atom_type_scat_dispersion_real
_atom_type_scat_dispersion_imag
_atom_type_scat_source
C C 0.0033 0.0016 'International Tables Vol C Tables 4.2.6.8 and 6.1.1.4'
H H 0 0 'International Tables Vol C Tables 4.2.6.8 and 6.1.1.4'
Br Br -0.2901 2.4595 'International Tables Vol C Tables 4.2.6.8 and 6.1.1.4'
Cu Cu 0.3201 1.2651 'International Tables Vol C Tables 4.2.6.8 and 6.1.1.4'
N N 0.0061 0.0033 'International Tables Vol C Tables 4.2.6.8 and 6.1.1.4'
P P 0.1023 0.0942 'International Tables Vol C Tables 4.2.6.8 and 6.1.1.4'

loop_
_geom_angle_atom_site_label_1
_geom_angle_atom_site_label_2
_geom_angle_atom_site_label_3
_geom_angle
_geom_angle_site_symmetry_1
_geom_angle_site_symmetry_3
_geom_angle_publ_flag
P2 Cu P1 127.59(2) . . ?
P2 Cu Br 120.574(19) . . ?
P1 Cu Br 111.756(18) . . ?
C1 P1 C7 103.15(10) . . ?
C1 P1 C13 104.40(10) . . ?
C7 P1 C13 103.45(10) . . ?
C1 P1 Cu 122.17(8) . . ?
C7 P1 Cu 113.04(8) . . ?
C13 P1 Cu 108.81(7) . . ?
C20 P2 C26 102.69(10) . . ?
C20 P2 C32 102.36(10) . . ?
C26 P2 C32 105.39(9) . . ?
C20 P2 Cu 119.39(7) . . ?
C26 P2 Cu 110.73(7) . . ?
C32 P2 Cu 114.74(7) . . ?
C13 N1 C14 120.1(2) . . ?
C13 N2 C17 123.5(2) . . ?
C32 N3 C33 122.32(19) . . ?
C32 N4 C36 122.2(2) . . ?
C2 C1 C6 119.2(2) . . ?
C2 C1 P1 122.42(19) . . ?
C6 C1 P1 118.37(18) . . ?
C3 C2 C1 120.1(3) . . ?
C4 C3 C2 120.5(3) . . ?
C5 C4 C3 120.2(2) . . ?
C4 C5 C6 120.2(3) . . ?
C1 C6 C5 119.9(3) . . ?
C12 C7 C8 118.7(2) . . ?
C12 C7 P1 123.00(18) . . ?
C8 C7 P1 118.32(17) . . ?
C9 C8 C7 120.4(2) . . ?
C10 C9 C8 119.9(2) . . ?
C11 C10 C9 119.9(2) . . ?
C10 C11 C12 120.6(2) . . ?
C11 C12 C7 120.5(2) . . ?
N1 C13 N2 121.1(2) . . ?
N1 C13 P1 125.25(17) . . ?
N2 C13 P1 113.60(17) . . ?
N1 C14 C16 109.3(2) . . ?
N1 C14 C15 109.6(2) . . ?
C16 C14 C15 111.6(2) . . ?
N2 C17 C19 112.1(2) . . ?
N2 C17 C18 108.4(2) . . ?
C19 C17 C18 112.1(3) . . ?
C25 C20 C21 119.3(2) . . ?
C25 C20 P2 122.77(17) . . ?
C21 C20 P2 117.53(17) . . ?
C22 C21 C20 120.3(2) . . ?
C23 C22 C21 120.2(2) . . ?
C22 C23 C24 120.0(2) . . ?
C23 C24 C25 120.2(2) . . ?
C20 C25 C24 120.0(2) . . ?
C31 C26 C27 118.7(2) . . ?
C31 C26 P2 121.79(18) . . ?
C27 C26 P2 119.18(17) . . ?
C28 C27 C26 120.4(2) . . ?
C29 C28 C27 120.5(2) . . ?
C30 C29 C28 119.7(2) . . ?
C29 C30 C31 120.6(2) . . ?
C30 C31 C26 120.2(2) . . ?
N3 C32 N4 120.2(2) . . ?
N3 C32 P2 124.46(16) . . ?
N4 C32 P2 115.35(16) . . ?
N3 C33 C34 109.9(2) . . ?
N3 C33 C35 108.0(2) . . ?
C34 C33 C35 111.3(2) . . ?
N4 C36 C37 111.3(2) . . ?
N4 C36 C38 108.7(2) . . ?
C37 C36 C38 112.2(2) . . ?

loop_
_geom_bond_atom_site_label_1
_geom_bond_atom_site_label_2
_geom_bond_distance
_geom_bond_site_symmetry_2
_geom_bond_publ_flag
Cu P2 2.2223(6) . ?
Cu P1 2.2401(6) . ?
Cu Br 2.3434(3) . ?
P1 C1 1.824(2) . ?
P1 C7 1.828(2) . ?
P1 C13 1.881(2) . ?
P2 C20 1.817(2) . ?
P2 C26 1.831(2) . ?
P2 C32 1.874(2) . ?
N1 C13 1.278(3) . ?
N1 C14 1.463(3) . ?
N2 C13 1.369(3) . ?
N2 C17 1.455(3) . ?
N3 C32 1.271(3) . ?
N3 C33 1.471(3) . ?
N4 C32 1.365(3) . ?
N4 C36 1.461(3) . ?
C1 C2 1.393(3) . ?
C1 C6 1.392(3) . ?
C2 C3 1.388(4) . ?
C3 C4 1.373(5) . ?
C4 C5 1.375(4) . ?
C5 C6 1.396(3) . ?
C7 C12 1.392(3) . ?
C7 C8 1.391(3) . ?
C8 C9 1.388(4) . ?
C9 C10 1.383(4) . ?
C10 C11 1.371(4) . ?
C11 C12 1.377(3) . ?
C14 C16 1.512(3) . ?
C14 C15 1.515(4) . ?
C17 C19 1.492(4) . ?
C17 C18 1.515(4) . ?
C20 C25 1.389(3) . ?
C20 C21 1.392(3) . ?
C21 C22 1.383(3) . ?
C22 C23 1.376(3) . ?
C23 C24 1.382(4) . ?
C24 C25 1.390(3) . ?
C26 C31 1.390(3) . ?
C26 C27 1.396(3) . ?
C27 C28 1.383(3) . ?
C28 C29 1.376(4) . ?
C29 C30 1.375(4) . ?
C30 C31 1.388(4) . ?
C33 C34 1.518(5) . ?
C33 C35 1.522(4) . ?
C36 C37 1.513(4) . ?
C36 C38 1.515(4) . ?
